data_7025837
loop_
_publ_author_name
'Juribasi\'c, Marina'
'Curi\'c, Manda'
'Molcanov, Kresimir'
'Matkovi\'c-Calogovi\'c, Dubravka'
'Babi\'c, Darko'

_publ_section_title
;
 Unusual azobenzene/bipyridine palladacycles: structural, dynamical,
 photophysical and theoretical studies.
;
_journal_issue 37
_journal_name_full 'Dalton transactions (Cambridge, England : 2003)'
_journal_page_first 8769
_journal_page_last 8778
_journal_paper_doi 10.1039/c0dt00018c
_journal_volume 39
_journal_year 2010
_chemical_formula_moiety 'C23 H18 Cl2 N4 Pd2'
_chemical_formula_sum 'C23 H18 Cl2 N4 Pd2'
_chemical_formula_weight 634.11
_space_group_IT_number 2
_symmetry_cell_setting triclinic
_symmetry_space_group_name_Hall '-P 1'
_symmetry_space_group_name_H-M 'P -1'
_audit_creation_date 2009-05-06T13:16:41-00:00
_audit_creation_method 'WinGX routine CIF_UPDATE'
_cell_angle_alpha 107.167(3)
_cell_angle_beta 108.457(3)
_cell_angle_gamma 105.761(3)
_cell_formula_units_Z 2
_cell_length_a 10.0962(4)
_cell_length_b 10.9626(3)
_cell_length_c 11.9130(5)
_cell_measurement_reflns_used 6565
_cell_measurement_temperature 293(2)
_cell_measurement_theta_max 76.0688
_cell_measurement_theta_min 4.3025
_cell_volume 1093.76(9)
_computing_cell_refinement
;
CrysAlis RED, Oxford Diffraction Ltd.,
Version 1.171.32.29 (release 10-06-2008 CrysAlis171 .NET)
(compiled Jun 10 2008,16:49:55)
;
_computing_data_collection
;
CrysAlis CCD, Oxford Diffraction Ltd.,
Version 1.171.32.29 (release 10-06-2008 CrysAlis171 .NET)
(compiled Jun 10 2008,16:49:55)
;
_computing_data_reduction
;
CrysAlis RED, Oxford Diffraction Ltd.,
Version 1.171.32.29 (release 10-06-2008 CrysAlis171 .NET)
(compiled Jun 10 2008,16:49:55)
;
_computing_molecular_graphics 'Ortep-3 for Windows (Farrugia, 1997)'
_computing_publication_material 'WinGX publication routines (Farrugia, 1999)'
_computing_structure_refinement 'SHELXL-97 (Sheldrick, 1997)'
_computing_structure_solution 'SHELXS-86 (Sheldrick, 1986)'
_diffrn_ambient_temperature 293(2)
_diffrn_detector_area_resol_mean 10.4323
_diffrn_measured_fraction_theta_full 0.97
_diffrn_measured_fraction_theta_max 0.986
_diffrn_measurement_device_type 'Oxford Xcalibur Nova'
_diffrn_measurement_method
;
CCD detector
;
_diffrn_radiation_monochromator graphite
_diffrn_radiation_probe x-ray
_diffrn_radiation_source 'Enhance (Cu) X-ray Source'
_diffrn_radiation_type CuK\a
_diffrn_radiation_wavelength 1.5418
_diffrn_reflns_av_R_equivalents 0.0727
_diffrn_reflns_limit_h_max 12
_diffrn_reflns_limit_h_min -12
_diffrn_reflns_limit_k_max 13
_diffrn_reflns_limit_k_min -13
_diffrn_reflns_limit_l_max 14
_diffrn_reflns_limit_l_min -14
_diffrn_reflns_number 9446
_diffrn_reflns_theta_full 76.28
_diffrn_reflns_theta_max 75.0
_diffrn_reflns_theta_min 4.31
_exptl_absorpt_coefficient_mu 15.662
_exptl_absorpt_correction_T_max 0.731
_exptl_absorpt_correction_T_min 0.434
_exptl_absorpt_correction_type multi-scan
_exptl_absorpt_process_details
;
CrysAlis RED, Oxford Diffraction Ltd.,
Version 1.171.32.11 (release 31-10-2007 CrysAlis171 .NET)
(compiled Oct 31 2007,17:16:07)
Empirical absorption correction using spherical harmonics,
implemented in SCALE3 ABSPACK scaling algorithm.
;
_exptl_crystal_colour red
_exptl_crystal_density_diffrn 1.925
_exptl_crystal_density_method 'not measured'
_exptl_crystal_description plate
_exptl_crystal_F_000 620
_exptl_crystal_size_max 0.14
_exptl_crystal_size_mid 0.07
_exptl_crystal_size_min 0.02
_refine_diff_density_max 2.136
_refine_diff_density_min -1.599
_refine_ls_extinction_method none
_refine_ls_goodness_of_fit_ref 1.042
_refine_ls_hydrogen_treatment constr
_refine_ls_matrix_type full
_refine_ls_number_parameters 281
_refine_ls_number_reflns 4437
_refine_ls_number_restraints 0
_refine_ls_restrained_S_all 1.042
_refine_ls_R_factor_gt 0.0766
_refine_ls_shift/su_max 0
_refine_ls_structure_factor_coef Fsqd
_refine_ls_weighting_details 'calc w=1/[\s^2^(Fo^2^)+(0.1754P)^2^+1.0105P] where P=(Fo^2^+2Fc^2^)/3'
_refine_ls_weighting_scheme calc
_refine_ls_wR_factor_ref 0.2248
_reflns_number_gt 3720
_reflns_number_total 4437
_reflns_threshold_expression >2sigma(I)
_cod_data_source_file c0dt00018c.txt
_cod_data_source_block manda-c2mabp-dmf
_cod_original_cell_volume 1093.75(9)
_cod_database_code 7025837

loop_
_symmetry_equiv_pos_as_xyz
'x, y, z'
'-x, -y, -z'

loop_
_atom_site_label
_atom_site_type_symbol
_atom_site_fract_x
_atom_site_fract_y
_atom_site_fract_z
_atom_site_U_iso_or_equiv
_atom_site_adp_type
_atom_site_occupancy
_atom_site_calc_flag
_atom_site_refinement_flags
Pd1 Pd 0.65401(6) 0.06989(5) 0.68784(5) 0.0416(2) Uani 1 d .
Pd2 Pd 0.98224(6) 0.28354(5) 0.91009(5) 0.0415(2) Uani 1 d .
Cl1 Cl 0.7568(2) 0.3132(2) 0.85163(18) 0.0502(4) Uani 1 d .
Cl2 Cl 0.4752(3) 0.0036(2) 0.7638(2) 0.0602(5) Uani 1 d .
N1 N 0.8057(7) 0.1023(7) 0.6098(6) 0.0441(13) Uani 1 d .
N2 N 0.7985(8) -0.0020(7) 0.5218(7) 0.0499(15) Uani 1 d .
N3 N 0.9691(7) 0.2102(7) 1.0543(6) 0.0450(13) Uani 1 d .
N4 N 1.1843(7) 0.2613(7) 0.9712(6) 0.0457(14) Uani 1 d .
C1 C 0.6813(9) -0.1243(8) 0.4905(8) 0.0468(16) Uani 1 d .
C2 C 0.5868(9) -0.1188(8) 0.5564(7) 0.0448(15) Uani 1 d .
C3 C 0.4652(10) -0.2420(9) 0.5197(8) 0.0524(18) Uani 1 d .
H3 H 0.3999 -0.2413 0.56 0.063 Uiso 1 calc R
C4 C 0.4400(10) -0.3659(9) 0.4238(9) 0.057(2) Uani 1 d .
C5 C 0.5354(12) -0.3682(10) 0.3625(9) 0.062(2) Uani 1 d .
H5 H 0.5173 -0.4515 0.2978 0.075 Uiso 1 calc R
C6 C 0.6571(12) -0.2482(9) 0.3963(8) 0.059(2) Uani 1 d .
H6 H 0.7223 -0.2505 0.3561 0.07 Uiso 1 calc R
C7 C 0.9177(9) 0.2345(8) 0.6398(8) 0.0465(16) Uani 1 d .
C8 C 1.0039(10) 0.3302(9) 0.7679(9) 0.0504(17) Uani 1 d .
C9 C 1.1094(12) 0.4584(9) 0.7896(9) 0.059(2) Uani 1 d .
H9 H 1.1672 0.5276 0.874 0.07 Uiso 1 calc R
C10 C 1.1290(12) 0.4840(10) 0.6860(11) 0.065(2) Uani 1 d .
H10 H 1.2002 0.569 0.7023 0.078 Uiso 1 calc R
C11 C 1.0429(11) 0.3832(11) 0.5603(10) 0.060(2) Uani 1 d .
H11 H 1.0568 0.3999 0.4919 0.072 Uiso 1 calc R
C12 C 0.9361(11) 0.2578(10) 0.5359(8) 0.0536(19) Uani 1 d .
H12 H 0.8772 0.1896 0.4511 0.064 Uiso 1 calc R
C13 C 0.8503(10) 0.1800(9) 1.0834(8) 0.0526(18) Uani 1 d .
H13 H 0.7669 0.1978 1.0431 0.063 Uiso 1 calc R
C14 C 0.8486(10) 0.1226(10) 1.1726(9) 0.056(2) Uani 1 d .
H14 H 0.7653 0.1029 1.1923 0.068 Uiso 1 calc R
C15 C 0.9698(12) 0.0952(9) 1.2310(9) 0.057(2) Uani 1 d .
H15 H 0.9716 0.058 1.292 0.068 Uiso 1 calc R
C16 C 1.0897(11) 0.1240(9) 1.1975(8) 0.0540(19) Uani 1 d .
H16 H 1.1727 0.1045 1.2353 0.065 Uiso 1 calc R
C17 C 1.0887(9) 0.1806(7) 1.1099(7) 0.0415(15) Uani 1 d .
C18 C 1.2094(9) 0.2120(8) 1.0657(8) 0.0470(16) Uani 1 d .
C19 C 1.3421(10) 0.1934(11) 1.1164(10) 0.062(2) Uani 1 d .
H19 H 1.3592 0.1621 1.1821 0.074 Uiso 1 calc R
C20 C 1.4502(13) 0.2225(12) 1.0676(12) 0.071(3) Uani 1 d .
H20 H 1.5395 0.2094 1.0997 0.085 Uiso 1 calc R
C21 C 1.4244(12) 0.2694(12) 0.9742(12) 0.070(3) Uani 1 d .
H21 H 1.4956 0.2884 0.9409 0.084 Uiso 1 calc R
C22 C 1.2910(10) 0.2895(10) 0.9272(9) 0.0560(19) Uani 1 d .
H22 H 1.2753 0.3235 0.8634 0.067 Uiso 1 calc R
C23 C 0.3016(15) -0.4957(11) 0.3794(14) 0.091(4) Uani 1 d .
H23A H 0.3283 -0.5748 0.3641 0.137 Uiso 1 calc R
H23B H 0.2231 -0.5089 0.3003 0.137 Uiso 1 calc R
H23C H 0.2652 -0.4864 0.4454 0.137 Uiso 1 calc R

loop_
_atom_site_aniso_label
_atom_site_aniso_U_11
_atom_site_aniso_U_22
_atom_site_aniso_U_33
_atom_site_aniso_U_23
_atom_site_aniso_U_13
_atom_site_aniso_U_12
Pd1 0.0441(4) 0.0404(4) 0.0419(4) 0.0135(3) 0.0233(3) 0.0178(3)
Pd2 0.0456(4) 0.0395(3) 0.0379(3) 0.0119(2) 0.0214(2) 0.0158(2)
Cl1 0.0545(10) 0.0493(9) 0.0476(9) 0.0140(8) 0.0241(8) 0.0264(8)
Cl2 0.0610(12) 0.0611(12) 0.0707(13) 0.0257(10) 0.0448(10) 0.0243(10)
N1 0.047(3) 0.048(3) 0.050(3) 0.026(3) 0.028(3) 0.023(3)
N2 0.056(4) 0.043(3) 0.045(3) 0.011(3) 0.025(3) 0.017(3)
N3 0.044(3) 0.042(3) 0.042(3) 0.008(3) 0.021(3) 0.015(3)
N4 0.045(3) 0.045(3) 0.045(3) 0.014(3) 0.025(3) 0.015(3)
C1 0.048(4) 0.048(4) 0.047(4) 0.017(3) 0.023(3) 0.023(3)
C2 0.049(4) 0.039(4) 0.043(4) 0.015(3) 0.018(3) 0.017(3)
C3 0.050(4) 0.059(5) 0.054(4) 0.025(4) 0.027(4) 0.024(4)
C4 0.051(4) 0.043(4) 0.059(5) 0.014(4) 0.015(4) 0.012(4)
C5 0.075(6) 0.049(5) 0.052(5) 0.008(4) 0.028(4) 0.023(4)
C6 0.076(6) 0.052(5) 0.044(4) 0.009(4) 0.024(4) 0.033(4)
C7 0.045(4) 0.047(4) 0.046(4) 0.014(3) 0.025(3) 0.016(3)
C8 0.055(4) 0.052(4) 0.056(4) 0.028(4) 0.033(4) 0.022(4)
C9 0.071(5) 0.044(4) 0.053(5) 0.018(4) 0.026(4) 0.015(4)
C10 0.071(6) 0.048(5) 0.077(6) 0.028(5) 0.038(5) 0.014(4)
C11 0.069(5) 0.069(5) 0.063(5) 0.038(5) 0.044(5) 0.029(5)
C12 0.062(5) 0.061(5) 0.048(4) 0.024(4) 0.034(4) 0.025(4)
C13 0.055(4) 0.050(4) 0.055(4) 0.016(4) 0.029(4) 0.025(4)
C14 0.055(5) 0.056(5) 0.060(5) 0.022(4) 0.033(4) 0.019(4)
C15 0.072(6) 0.051(4) 0.050(4) 0.021(4) 0.033(4) 0.020(4)
C16 0.064(5) 0.054(5) 0.053(4) 0.026(4) 0.028(4) 0.029(4)
C17 0.047(4) 0.035(3) 0.035(3) 0.006(3) 0.016(3) 0.017(3)
C18 0.049(4) 0.040(4) 0.047(4) 0.010(3) 0.023(3) 0.018(3)
C19 0.046(4) 0.077(6) 0.060(5) 0.025(5) 0.021(4) 0.028(4)
C20 0.065(6) 0.081(7) 0.085(7) 0.035(6) 0.042(5) 0.043(5)
C21 0.057(5) 0.076(6) 0.081(7) 0.024(5) 0.041(5) 0.025(5)
C22 0.050(4) 0.061(5) 0.060(5) 0.021(4) 0.032(4) 0.023(4)
C23 0.084(8) 0.042(5) 0.103(9) 0.020(6) 0.022(7) -0.005(5)

loop_
_atom_type_symbol
_atom_type_description
_atom_type_scat_dispersion_real
_atom_type_scat_dispersion_imag
_atom_type_scat_source
C C 0.0181 0.0091 'International Tables Vol C Tables 4.2.6.8 and 6.1.1.4'
H H 0 0 'International Tables Vol C Tables 4.2.6.8 and 6.1.1.4'
Cl Cl 0.3639 0.7018 'International Tables Vol C Tables 4.2.6.8 and 6.1.1.4'
N N 0.0311 0.018 'International Tables Vol C Tables 4.2.6.8 and 6.1.1.4'
Pd Pd 0.1215 3.9337 'International Tables Vol C Tables 4.2.6.8 and 6.1.1.4'
